data_8100695
loop_
_publ_author_name
'Zheng, Yue-Qing'
'Sun, Jie'
'Lin, Jian-Li'

_publ_section_title
;
Refinement of the crystal structure of the triclinic modification 
of catena-tetraaquasuccinato-O,O'-manganese(II), Mn(H~2~O)~4~(C~4~H~4~O~4~)
;
_journal_issue 3
_journal_name_full 'Zeitschrift f\"ur Kristallographie - New Crystal Structures'
_journal_page_first 411
_journal_page_last 412
_journal_volume 217
_journal_year 2002
_chemical_formula_structural 'Mn(H2 O)4 (C4 H4 O4)'
_chemical_formula_sum 'C4 H12 Mn O8'
_chemical_formula_weight 243.08
_space_group_IT_number 2
_symmetry_cell_setting triclinic
_symmetry_space_group_name_Hall '-P 1'
_symmetry_space_group_name_H-M 'P -1'
_cell_angle_alpha 83.410(10)
_cell_angle_beta 75.840(10)
_cell_angle_gamma 81.190(10)
_cell_formula_units_Z 1
_cell_length_a 5.2900(10)
_cell_length_b 5.4740(10)
_cell_length_c 7.7750(10)
_cell_measurement_temperature 293(2)
_cell_volume 215.02(6)
_diffrn_ambient_temperature 293(2)
_exptl_crystal_density_diffrn 1.877
_cod_database_code 8100695

loop_
_symmetry_equiv_pos_as_xyz
'x, y, z'
'-x, -y, -z'

loop_
_atom_site_label
_atom_site_type_symbol
_atom_site_fract_x
_atom_site_fract_y
_atom_site_fract_z
_atom_site_U_iso_or_equiv
_atom_site_adp_type
_atom_site_occupancy
_atom_site_symmetry_multiplicity
_atom_site_Wyckoff_symbol
_atom_site_calc_flag
_atom_site_refinement_flags
_atom_site_disorder_assembly
_atom_site_disorder_group
Mn Mn 0.0000 0.0000 0.0000 0.01836(16) Uani 1 1 a d S . .
O1 O 0.2423(3) -0.2645(2) 0.14403(18) 0.0236(3) Uani 1 2 i d . . .
O2 O 0.3095(4) -0.1807(4) 0.4003(2) 0.0381(4) Uani 1 2 i d . . .
C1 C 0.2035(4) -0.2929(4) 0.3141(2) 0.0237(4) Uani 1 2 i d . . .
C2 C 0.0289(5) -0.4890(5) 0.4007(3) 0.0338(5) Uani 1 2 i d . . .
O3 O 0.2378(3) 0.2852(3) 0.0042(2) 0.0307(3) Uani 1 2 i d . . .
O4 O 0.2896(3) -0.0965(3) -0.24624(19) 0.0300(3) Uani 1 2 i d . . .
H3B H 0.214(6) 0.410(6) 0.042(4) 0.034(7) Uiso 1 2 i d . . .
H3A H 0.394(7) 0.278(6) -0.031(5) 0.042(9) Uiso 1 2 i d . . .
H4B H 0.264(7) -0.146(7) -0.330(5) 0.049(10) Uiso 1 2 i d . . .
H4A H 0.426(8) -0.022(7) -0.281(5) 0.049(9) Uiso 1 2 i d . . .
H2A H -0.1357 -0.4509 0.3633 0.069 Uiso 1 2 i d . . .
H2B H 0.1134 -0.6482 0.3582 0.069 Uiso 1 2 i d . . .

loop_
_atom_site_aniso_label
_atom_site_aniso_U_11
_atom_site_aniso_U_22
_atom_site_aniso_U_33
_atom_site_aniso_U_23
_atom_site_aniso_U_13
_atom_site_aniso_U_12
Mn 0.0199(2) 0.0197(2) 0.0165(2) 0.00044(12) -0.00403(13) -0.00745(13)
O1 0.0256(6) 0.0257(6) 0.0203(6) 0.0034(5) -0.0065(5) -0.0080(5)
O2 0.0473(9) 0.0527(10) 0.0206(7) -0.0003(6) -0.0041(6) -0.0342(8)
C1 0.0239(8) 0.0267(8) 0.0214(8) 0.0056(6) -0.0056(6) -0.0116(6)
C2 0.0413(11) 0.0409(11) 0.0239(9) 0.0055(8) -0.0080(8) -0.0251(9)
O3 0.0238(7) 0.0267(7) 0.0437(9) -0.0127(6) -0.0025(6) -0.0103(5)
O4 0.0307(7) 0.0411(8) 0.0196(6) -0.0086(6) 0.0024(5) -0.0176(6)

loop_
_geom_bond_atom_site_label_1
_geom_bond_atom_site_label_2
_geom_bond_distance
_geom_bond_site_symmetry_2
_geom_bond_publ_flag
Mn O3 2.1574(15) 2 ?
Mn O3 2.1574(15) . ?
Mn O1 2.1806(14) 2 ?
Mn O1 2.1806(14) . ?
Mn O4 2.2002(14) . ?
Mn O4 2.2002(15) 2 ?
O1 C1 1.282(2) . ?
O2 C1 1.235(2) . ?
C1 C2 1.514(3) . ?
C2 C2 1.494(4) 2_546 ?
C2 H2A 0.9699 . ?
C2 H2B 0.9708 . ?
O3 H3B 0.76(3) . ?
O3 H3A 0.80(4) . ?
O4 H4B 0.78(4) . ?
O4 H4A 0.86(4) . ?
